data_1551725
loop_
_publ_author_name
'ALIZADEH, Kamal'
'MORSALI, Ali'

_publ_section_title
;
 Crystal Structure of Pyridinyl-2-methylene-4-aminobenzoic acid
;
_journal_name_full 'X-ray Structure Analysis Online'
_journal_page_first 11
_journal_paper_doi 10.2116/xraystruct.27.11
_journal_volume 27
_journal_year 2011
_chemical_formula_sum 'C13 H10 N2 O2'
_chemical_formula_weight 226.23
_space_group_IT_number 14
_space_group_name_Hall '-P 2ybc'
_space_group_name_H-M_alt 'P 1 21/c 1'
_symmetry_space_group_name_Hall '-P 2ybc'
_symmetry_space_group_name_H-M 'P 1 21/c 1'
_atom_sites_solution_hydrogens geom
_atom_sites_solution_primary direct
_atom_sites_solution_secondary difmap
_audit_creation_method SHELXL-97
_cell_angle_alpha 90.00
_cell_angle_beta 92.210(8)
_cell_angle_gamma 90.00
_cell_formula_units_Z 4
_cell_length_a 3.8458(16)
_cell_length_b 18.282(7)
_cell_length_c 15.381(6)
_cell_measurement_temperature 273(2)
_cell_volume 1080.6(7)
_computing_structure_refinement 'SHELXL-97 (Sheldrick, 1997)'
_computing_structure_solution 'SHELXS-97 (Sheldrick, 1990)'
_diffrn_ambient_temperature 273(2)
_diffrn_measured_fraction_theta_full 1.000
_diffrn_measured_fraction_theta_max 1.000
_diffrn_radiation_monochromator graphite
_diffrn_radiation_source 'fine-focus sealed tube'
_diffrn_radiation_type MoK\a
_diffrn_radiation_wavelength 0.71073
_diffrn_reflns_av_R_equivalents 0.0242
_diffrn_reflns_av_sigmaI/netI 0.0299
_diffrn_reflns_limit_h_max 4
_diffrn_reflns_limit_h_min -4
_diffrn_reflns_limit_k_max 22
_diffrn_reflns_limit_k_min -15
_diffrn_reflns_limit_l_max 18
_diffrn_reflns_limit_l_min -17
_diffrn_reflns_number 5448
_diffrn_reflns_theta_full 25.49
_diffrn_reflns_theta_max 25.49
_diffrn_reflns_theta_min 1.73
_exptl_absorpt_coefficient_mu 0.096
_exptl_absorpt_correction_T_max 0.9782
_exptl_absorpt_correction_T_min 0.9671
_exptl_crystal_density_diffrn 1.391
_exptl_crystal_density_method 'not measured'
_exptl_crystal_F_000 472
_exptl_crystal_size_max 0.35
_exptl_crystal_size_mid 0.26
_exptl_crystal_size_min 0.23
_refine_diff_density_max 0.189
_refine_diff_density_min -0.261
_refine_diff_density_rms 0.048
_refine_ls_extinction_method none
_refine_ls_goodness_of_fit_ref 1.176
_refine_ls_hydrogen_treatment mixed
_refine_ls_matrix_type full
_refine_ls_number_parameters 155
_refine_ls_number_reflns 2020
_refine_ls_number_restraints 0
_refine_ls_restrained_S_all 1.176
_refine_ls_R_factor_all 0.0790
_refine_ls_R_factor_gt 0.0688
_refine_ls_shift/su_max 0.000
_refine_ls_shift/su_mean 0.000
_refine_ls_structure_factor_coef Fsqd
_refine_ls_weighting_details 'calc w=1/[\s^2^(Fo^2^)+(0.0495P)^2^+0.6320P] where P=(Fo^2^+2Fc^2^)/3'
_refine_ls_weighting_scheme calc
_refine_ls_wR_factor_gt 0.1406
_refine_ls_wR_factor_ref 0.1463
_reflns_number_gt 1790
_reflns_number_total 2020
_reflns_threshold_expression >2sigma(I)
_cod_data_source_file 27_11_1.cif
_cod_data_source_block 4152m
_cod_original_cell_volume 1080.6(8)
_cod_database_code 1551725

loop_
_symmetry_equiv_pos_as_xyz
'x, y, z'
'-x, y+1/2, -z+1/2'
'-x, -y, -z'
'x, -y-1/2, z-1/2'

loop_
_atom_site_label
_atom_site_type_symbol
_atom_site_fract_x
_atom_site_fract_y
_atom_site_fract_z
_atom_site_U_iso_or_equiv
_atom_site_adp_type
_atom_site_occupancy
_atom_site_symmetry_multiplicity
_atom_site_calc_flag
_atom_site_refinement_flags
C1 C 0.6047(7) 0.21011(14) 0.61026(16) 0.0401(6) Uani 1 1 d .
C2 C 0.5038(6) 0.26837(13) 0.54693(14) 0.0332(6) Uani 1 1 d .
C3 C 0.3607(6) 0.33283(14) 0.57670(15) 0.0378(6) Uani 1 1 d .
H3 H 0.3211 0.3381 0.6356 0.045 Uiso 1 1 calc R
C4 C 0.2766(7) 0.38907(14) 0.52058(15) 0.0398(6) Uani 1 1 d .
H4 H 0.1874 0.4326 0.5418 0.048 Uiso 1 1 calc R
C5 C 0.3251(6) 0.38083(13) 0.43178(15) 0.0334(6) Uani 1 1 d .
C6 C 0.4678(6) 0.31626(14) 0.40158(15) 0.0367(6) Uani 1 1 d .
H6 H 0.5027 0.3104 0.3425 0.044 Uiso 1 1 calc R
C7 C 0.5576(6) 0.26105(13) 0.45880(14) 0.0353(6) Uani 1 1 d .
H7 H 0.6557 0.2183 0.4381 0.042 Uiso 1 1 calc R
C8 C 0.1143(6) 0.42899(13) 0.30120(15) 0.0371(6) Uani 1 1 d .
H8 H 0.0686 0.3812 0.2833 0.045 Uiso 1 1 calc R
C9 C 0.0390(6) 0.48995(13) 0.24111(15) 0.0333(6) Uani 1 1 d .
C10 C 0.1136(7) 0.56165(14) 0.26334(16) 0.0392(6) Uani 1 1 d .
H10 H 0.2108 0.5727 0.3181 0.047 Uiso 1 1 calc R
C11 C 0.0433(7) 0.61640(14) 0.20423(18) 0.0466(7) Uani 1 1 d .
H11 H 0.0924 0.6649 0.2181 0.056 Uiso 1 1 calc R
C12 C -0.1013(7) 0.59800(16) 0.12389(18) 0.0474(7) Uani 1 1 d .
H12 H -0.1515 0.6338 0.0823 0.057 Uiso 1 1 calc R
C13 C -0.1695(7) 0.52598(16) 0.10673(16) 0.0468(7) Uani 1 1 d .
H13 H -0.2678 0.5139 0.0524 0.056 Uiso 1 1 calc R
N1 N 0.2406(5) 0.44084(11) 0.37691(12) 0.0388(5) Uani 1 1 d .
N2 N -0.1034(5) 0.47187(11) 0.16319(12) 0.0399(5) Uani 1 1 d .
O1 O 0.5908(6) 0.21691(12) 0.68779(11) 0.0682(7) Uani 1 1 d .
O2 O 0.7151(6) 0.14996(10) 0.57311(12) 0.0600(6) Uani 1 1 d .
H2 H 0.7668 0.1196 0.6107 0.090 Uiso 1 1 calc R

loop_
_atom_site_aniso_label
_atom_site_aniso_U_11
_atom_site_aniso_U_22
_atom_site_aniso_U_33
_atom_site_aniso_U_23
_atom_site_aniso_U_13
_atom_site_aniso_U_12
C1 0.0482(14) 0.0406(15) 0.0313(13) 0.0024(11) -0.0016(11) -0.0002(12)
C2 0.0335(12) 0.0352(14) 0.0307(12) -0.0005(10) -0.0025(10) -0.0028(10)
C3 0.0483(14) 0.0422(14) 0.0230(11) -0.0041(10) 0.0007(10) 0.0008(12)
C4 0.0487(14) 0.0362(14) 0.0344(13) -0.0075(11) 0.0006(11) 0.0061(12)
C5 0.0364(12) 0.0333(13) 0.0302(12) 0.0006(10) -0.0028(10) -0.0049(10)
C6 0.0438(13) 0.0420(15) 0.0245(12) -0.0006(10) 0.0022(10) 0.0011(11)
C7 0.0426(13) 0.0344(14) 0.0290(12) -0.0044(10) 0.0011(10) 0.0033(11)
C8 0.0433(14) 0.0297(13) 0.0381(14) -0.0001(10) -0.0022(11) -0.0024(11)
C9 0.0331(12) 0.0345(13) 0.0323(12) -0.0009(10) 0.0011(10) -0.0009(10)
C10 0.0472(14) 0.0386(14) 0.0318(13) -0.0042(11) 0.0011(11) -0.0029(12)
C11 0.0587(17) 0.0308(14) 0.0508(16) 0.0024(12) 0.0092(13) -0.0020(12)
C12 0.0499(15) 0.0469(17) 0.0454(16) 0.0173(13) 0.0012(12) 0.0051(13)
C13 0.0489(15) 0.0592(18) 0.0315(13) 0.0051(13) -0.0086(11) 0.0012(13)
N1 0.0485(12) 0.0368(12) 0.0307(11) 0.0032(9) -0.0035(9) 0.0005(10)
N2 0.0470(12) 0.0399(12) 0.0320(11) -0.0029(9) -0.0073(9) -0.0023(10)
O1 0.1122(18) 0.0646(14) 0.0276(10) 0.0070(9) 0.0023(11) 0.0204(13)
O2 0.1005(16) 0.0431(12) 0.0357(10) 0.0060(9) -0.0056(10) 0.0226(11)

loop_
_atom_type_symbol
_atom_type_description
_atom_type_scat_dispersion_real
_atom_type_scat_dispersion_imag
_atom_type_scat_source
C C 0.0033 0.0016 'International Tables Vol C Tables 4.2.6.8 and 6.1.1.4'
H H 0.0000 0.0000 'International Tables Vol C Tables 4.2.6.8 and 6.1.1.4'
N N 0.0061 0.0033 'International Tables Vol C Tables 4.2.6.8 and 6.1.1.4'
O O 0.0106 0.0060 'International Tables Vol C Tables 4.2.6.8 and 6.1.1.4'

loop_
_geom_angle_atom_site_label_1
_geom_angle_atom_site_label_2
_geom_angle_atom_site_label_3
_geom_angle
O1 C1 O2 123.0(2)
O1 C1 C2 123.8(2)
O2 C1 C2 113.3(2)
C7 C2 C3 118.8(2)
C7 C2 C1 121.8(2)
C3 C2 C1 119.4(2)
C4 C3 C2 121.1(2)
C4 C3 H3 119.5
C2 C3 H3 119.5
C3 C4 C5 119.9(2)
C3 C4 H4 120.1
C5 C4 H4 120.1
C6 C5 C4 119.3(2)
C6 C5 N1 123.0(2)
C4 C5 N1 117.7(2)
C7 C6 C5 120.2(2)
C7 C6 H6 119.9
C5 C6 H6 119.9
C6 C7 C2 120.8(2)
C6 C7 H7 119.6
C2 C7 H7 119.6
N1 C8 C9 120.6(2)
N1 C8 H8 119.7
C9 C8 H8 119.7
N2 C9 C10 122.0(2)
N2 C9 C8 116.1(2)
C10 C9 C8 122.0(2)
C11 C10 C9 119.6(2)
C11 C10 H10 120.2
C9 C10 H10 120.2
C10 C11 C12 118.6(3)
C10 C11 H11 120.7
C12 C11 H11 120.7
C13 C12 C11 118.5(2)
C13 C12 H12 120.8
C11 C12 H12 120.8
N2 C13 C12 123.9(2)
N2 C13 H13 118.0
C12 C13 H13 118.0
C8 N1 C5 119.2(2)
C13 N2 C9 117.4(2)
C1 O2 H2 109.5

loop_
_geom_bond_atom_site_label_1
_geom_bond_atom_site_label_2
_geom_bond_distance
C1- O1 1.202(3)
C1- O2 1.317(3)
C1- C2 1.485(3)
C2- C7 1.386(3)
C2- C3 1.386(3)
C3- C4 1.373(3)
C3- H3 0.9300
C4- C5 1.394(3)
C4- H4 0.9300
C5- C6 1.389(3)
C5- N1 1.414(3)
C6- C7 1.375(3)
C6- H6 0.9300
C7- H7 0.9300
C8- N1 1.263(3)
C8- C9 1.470(3)
C8- H8 0.9300
C9- N2 1.340(3)
C9- C10 1.382(3)
C10- C11 1.372(4)
C10- H10 0.9300
C11- C12 1.377(4)
C11- H11 0.9300
C12- C13 1.366(4)
C12- H12 0.9300
C13- N2 1.334(3)
C13- H13 0.9300
O2- H2 0.8200

loop_
_geom_hbond_atom_site_label_D
_geom_hbond_atom_site_label_H
_geom_hbond_atom_site_label_A
_geom_hbond_distance_DH
_geom_hbond_distance_HA
_geom_hbond_distance_DA
_geom_hbond_angle_DHA
_geom_hbond_site_symmetry_A
O2 H2 N2 0.82 1.91 2.701(3) 160.2 4_666
